data_4325768
loop_
_publ_author_name
'Peng-Fei Yan'
'Po-Heng Lin'
'Fatemah Habib'
'Tomoko Aharen'
'Muralee Murugesu'
'Zhao-Peng Deng'
'Guang-Ming Li'
'Wen-Bin Sun'

_publ_section_title
;
 Planar Tetranuclear Dy(III) Single-Molecule Magnet and Its Sm(III),
 Gd(III), and Tb(III) Analogues Encapsulated by Salen-Type and
 \b-Diketonate Ligands
;
_journal_name_full 'Inorganic Chemistry'
_journal_page_first 7059
_journal_page_last 7065
_journal_paper_doi 10.1021/ic200566y
_journal_volume 50
_journal_year 2011
_chemical_formula_moiety 'C78 H96 Gd4 N8 O18'
_chemical_formula_sum 'C78 H96 Gd4 N8 O18'
_chemical_formula_weight 2062.63
_chemical_name_systematic
; 
 ? 
;
_space_group_IT_number 2
_symmetry_space_group_name_Hall '-P 1'
_symmetry_space_group_name_H-M 'P -1'
_atom_sites_solution_hydrogens geom
_atom_sites_solution_primary direct
_atom_sites_solution_secondary difmap
_audit_creation_method SHELXL-97
_cell_angle_alpha 106.3820(10)
_cell_angle_beta 110.8000(10)
_cell_angle_gamma 103.2960(10)
_cell_formula_units_Z 1
_cell_length_a 11.8151(8)
_cell_length_b 14.4643(10)
_cell_length_c 14.7798(10)
_cell_measurement_temperature 293(2)
_cell_volume 2106.3(3)
_computing_structure_refinement 'SHELXL-97 (Sheldrick, 1997)'
_computing_structure_solution 'SHELXS-97 (Sheldrick, 1990)'
_diffrn_ambient_temperature 293(2)
_diffrn_measured_fraction_theta_full 0.941
_diffrn_measured_fraction_theta_max 0.941
_diffrn_radiation_monochromator graphite
_diffrn_radiation_source 'fine-focus sealed tube'
_diffrn_radiation_type MoK\a
_diffrn_radiation_wavelength 0.71073
_diffrn_reflns_av_R_equivalents 0.0391
_diffrn_reflns_av_sigmaI/netI 0.0772
_diffrn_reflns_limit_h_max 15
_diffrn_reflns_limit_h_min -15
_diffrn_reflns_limit_k_max 19
_diffrn_reflns_limit_k_min -19
_diffrn_reflns_limit_l_max 19
_diffrn_reflns_limit_l_min -19
_diffrn_reflns_number 19131
_diffrn_reflns_theta_full 28.34
_diffrn_reflns_theta_max 28.34
_diffrn_reflns_theta_min 2.42
_exptl_absorpt_coefficient_mu 3.176
_exptl_absorpt_correction_T_max 0.5987
_exptl_absorpt_correction_T_min 0.4700
_exptl_absorpt_correction_type multi-scan
_exptl_crystal_density_diffrn 1.626
_exptl_crystal_F_000 1020
_exptl_crystal_size_max 0.28
_exptl_crystal_size_mid 0.25
_exptl_crystal_size_min 0.18
_refine_diff_density_max 1.119
_refine_diff_density_min -1.074
_refine_diff_density_rms 0.123
_refine_ls_extinction_method none
_refine_ls_goodness_of_fit_ref 0.989
_refine_ls_hydrogen_treatment mixed
_refine_ls_matrix_type full
_refine_ls_number_parameters 461
_refine_ls_number_reflns 9906
_refine_ls_number_restraints 0
_refine_ls_restrained_S_all 0.989
_refine_ls_R_factor_all 0.0946
_refine_ls_R_factor_gt 0.0426
_refine_ls_shift/su_max 0.001
_refine_ls_shift/su_mean 0.000
_refine_ls_structure_factor_coef Fsqd
_refine_ls_weighting_details 'calc w=1/[\s^2^(Fo^2^)+(0.0412P)^2^+0.3842P] where P=(Fo^2^+2Fc^2^)/3'
_refine_ls_weighting_scheme calc
_refine_ls_wR_factor_gt 0.0799
_refine_ls_wR_factor_ref 0.0956
_reflns_number_gt 6115
_reflns_number_total 9906
_reflns_threshold_expression >2sigma(I)
_cod_data_source_file ic200566y_si_002_2.cif
_cod_data_source_block 2
_cod_original_cell_volume 2106.3(2)
_cod_original_sg_symbol_Hall '-p 1'
_cod_database_code 4325768

loop_
_symmetry_equiv_pos_as_xyz
'x, y, z'
'-x, -y, -z'

loop_
_atom_site_label
_atom_site_type_symbol
_atom_site_fract_x
_atom_site_fract_y
_atom_site_fract_z
_atom_site_U_iso_or_equiv
_atom_site_adp_type
_atom_site_occupancy
_atom_site_symmetry_multiplicity
_atom_site_calc_flag
_atom_site_refinement_flags
Gd1 Gd 0.58197(2) 0.58659(2) 0.44740(2) 0.03429(9) Uani 1 1 d .
Gd2 Gd 0.25871(3) 0.38372(2) 0.26028(2) 0.03734(10) Uani 1 1 d .
O1 O 0.2161(3) 0.3387(3) 0.3908(3) 0.0434(10) Uani 1 1 d .
O2 O 0.4300(3) 0.5084(3) 0.2615(3) 0.0411(10) Uani 1 1 d .
O3 O 0.4565(4) 0.4130(3) 0.4025(3) 0.0363(9) Uani 1 1 d .
O4 O 0.1478(4) 0.4797(3) 0.1863(3) 0.0479(11) Uani 1 1 d .
O5 O 0.0405(4) 0.2769(3) 0.1537(4) 0.0567(12) Uani 1 1 d .
O6 O 0.6828(4) 0.4782(3) 0.3835(3) 0.0472(11) Uani 1 1 d .
O7 O 0.7127(4) 0.6773(3) 0.3886(3) 0.0473(11) Uani 1 1 d .
O8 O 0.3403(3) 0.5525(3) 0.4082(3) 0.0415(10) Uani 1 1 d .
O9 O 0.5513(4) 0.7433(3) 0.4873(4) 0.0527(12) Uani 1 1 d .
N1 N 0.2394(5) 0.1961(4) 0.2213(4) 0.0460(13) Uani 1 1 d .
N2 N 0.2908(5) 0.3000(4) 0.1008(4) 0.0461(13) Uani 1 1 d .
C1 C 0.2851(7) 0.1490(6) 0.1459(6) 0.0592(19) Uani 1 1 d .
H1A H 0.2433 0.0734 0.1176 0.071 Uiso 1 1 calc R
C2 C 0.4311(7) 0.1783(6) 0.1980(6) 0.066(2) Uani 1 1 d .
H2A H 0.4562 0.1577 0.2571 0.079 Uiso 1 1 calc R
H2B H 0.4736 0.2529 0.2251 0.079 Uiso 1 1 calc R
C3 C 0.4766(8) 0.1245(7) 0.1179(7) 0.083(3) Uani 1 1 d .
H3A H 0.5705 0.1449 0.1524 0.100 Uiso 1 1 calc R
H3B H 0.4378 0.0499 0.0937 0.100 Uiso 1 1 calc R
C4 C 0.4367(8) 0.1550(7) 0.0238(7) 0.083(3) Uani 1 1 d .
H4A H 0.4849 0.2281 0.0467 0.100 Uiso 1 1 calc R
H4B H 0.4580 0.1159 -0.0286 0.100 Uiso 1 1 calc R
C5 C 0.2912(9) 0.1338(6) -0.0256(6) 0.083(3) Uani 1 1 d .
H5A H 0.2437 0.0595 -0.0576 0.099 Uiso 1 1 calc R
H5B H 0.2703 0.1592 -0.0812 0.099 Uiso 1 1 calc R
C6 C 0.2450(7) 0.1847(5) 0.0544(5) 0.0577(18) Uani 1 1 d .
H6A H 0.1496 0.1581 0.0182 0.069 Uiso 1 1 calc R
C7 C 0.3180(6) 0.3496(5) 0.0464(5) 0.0502(17) Uani 1 1 d .
H7A H 0.3082 0.3093 -0.0193 0.060 Uiso 1 1 calc R
C8 C 0.3617(5) 0.4598(5) 0.0750(5) 0.0435(15) Uani 1 1 d .
C9 C 0.3574(6) 0.4937(6) -0.0049(5) 0.0509(17) Uani 1 1 d .
H9A H 0.3247 0.4441 -0.0729 0.061 Uiso 1 1 calc R
C10 C 0.3980(6) 0.5945(7) 0.0108(6) 0.060(2) Uani 1 1 d .
H10A H 0.3909 0.6134 -0.0456 0.072 Uiso 1 1 calc R
C11 C 0.4511(6) 0.6702(6) 0.1132(6) 0.0558(19) Uani 1 1 d .
H11A H 0.4795 0.7401 0.1256 0.067 Uiso 1 1 calc R
C12 C 0.4610(6) 0.6403(5) 0.1966(5) 0.0454(15) Uani 1 1 d .
H12A H 0.4978 0.6911 0.2646 0.054 Uiso 1 1 calc R
C13 C 0.4169(5) 0.5355(5) 0.1805(5) 0.0396(14) Uani 1 1 d .
C14 C 0.1620(6) 0.1323(5) 0.2376(5) 0.0538(17) Uani 1 1 d .
H14A H 0.1512 0.0630 0.2086 0.065 Uiso 1 1 calc R
C15 C 0.0895(6) 0.1560(5) 0.2961(5) 0.0506(17) Uani 1 1 d .
C16 C 0.1145(6) 0.2562(5) 0.3659(5) 0.0467(16) Uani 1 1 d .
C17 C 0.0284(6) 0.2670(6) 0.4098(5) 0.0538(18) Uani 1 1 d .
H17A H 0.0422 0.3322 0.4555 0.065 Uiso 1 1 calc R
C18 C -0.0775(7) 0.1818(7) 0.3861(6) 0.073(2) Uani 1 1 d .
H18A H -0.1337 0.1911 0.4157 0.087 Uiso 1 1 calc R
C19 C -0.0999(7) 0.0843(7) 0.3195(7) 0.076(2) Uani 1 1 d .
H19A H -0.1712 0.0279 0.3037 0.091 Uiso 1 1 calc R
C20 C -0.0159(6) 0.0705(6) 0.2762(6) 0.065(2) Uani 1 1 d .
H20A H -0.0288 0.0042 0.2336 0.079 Uiso 1 1 calc R
C21 C 0.7746(7) 0.3823(6) 0.2918(6) 0.068(2) Uani 1 1 d .
H21A H 0.7409 0.3332 0.3168 0.102 Uiso 1 1 calc R
H21B H 0.8671 0.4005 0.3188 0.102 Uiso 1 1 calc R
H21C H 0.7345 0.3520 0.2160 0.102 Uiso 1 1 calc R
C22 C 0.7451(6) 0.4787(6) 0.3293(5) 0.0486(16) Uani 1 1 d .
C23 C 0.7862(6) 0.5598(6) 0.3021(5) 0.0550(18) Uani 1 1 d .
H23A H 0.8273 0.5500 0.2588 0.066 Uiso 1 1 calc R
C24 C 0.7716(6) 0.6541(6) 0.3337(5) 0.0500(17) Uani 1 1 d .
C25 C 0.8319(8) 0.7396(6) 0.3053(6) 0.083(3) Uani 1 1 d .
H25A H 0.8130 0.7995 0.3329 0.124 Uiso 1 1 calc R
H25B H 0.7963 0.7158 0.2299 0.124 Uiso 1 1 calc R
H25C H 0.9245 0.7574 0.3352 0.124 Uiso 1 1 calc R
C26 C 0.5177(9) 0.8944(6) 0.5606(7) 0.088(3) Uani 1 1 d .
H26A H 0.6044 0.9250 0.5700 0.132 Uiso 1 1 calc R
H26B H 0.5170 0.9146 0.6281 0.132 Uiso 1 1 calc R
H26C H 0.4601 0.9177 0.5161 0.132 Uiso 1 1 calc R
C27 C 0.4735(7) 0.7795(5) 0.5106(5) 0.0545(18) Uani 1 1 d .
C28 C 0.3469(7) 0.7194(6) 0.4893(6) 0.0610(19) Uani 1 1 d .
H28A H 0.2999 0.7554 0.5125 0.073 Uiso 1 1 calc R
C29 C 0.2859(6) 0.6132(6) 0.4379(5) 0.0454(16) Uani 1 1 d .
C30 C 0.1462(6) 0.5649(6) 0.4148(5) 0.060(2) Uani 1 1 d .
H30A H 0.1167 0.4910 0.3793 0.090 Uiso 1 1 calc R
H30B H 0.0933 0.5912 0.3706 0.090 Uiso 1 1 calc R
H30C H 0.1393 0.5816 0.4798 0.090 Uiso 1 1 calc R
C31 C 0.0085(7) 0.5641(6) 0.1245(6) 0.069(2) Uani 1 1 d .
H31A H 0.0910 0.6202 0.1573 0.104 Uiso 1 1 calc R
H31B H -0.0439 0.5826 0.1581 0.104 Uiso 1 1 calc R
H31C H -0.0352 0.5507 0.0510 0.104 Uiso 1 1 calc R
C32 C 0.0301(6) 0.4679(6) 0.1359(5) 0.0490(16) Uani 1 1 d .
C33 C -0.0749(6) 0.3764(6) 0.0953(5) 0.0569(19) Uani 1 1 d .
H33A H -0.1576 0.3757 0.0586 0.068 Uiso 1 1 calc R
C34 C -0.0651(6) 0.2877(6) 0.1055(5) 0.0521(17) Uani 1 1 d .
C35 C -0.1869(7) 0.1917(6) 0.0594(7) 0.092(3) Uani 1 1 d .
H35A H -0.1626 0.1363 0.0733 0.138 Uiso 1 1 calc R
H35B H -0.2328 0.1713 -0.0155 0.138 Uiso 1 1 calc R
H35C H -0.2421 0.2068 0.0913 0.138 Uiso 1 1 calc R
C39 C -0.3017(10) -0.0658(8) 0.4081(9) 0.100(3) Uiso 1 1 d .
N4 N -0.3835(10) -0.0727(8) 0.3274(8) 0.139(3) Uiso 1 1 d .
C38 C -0.1999(10) -0.0558(8) 0.4994(8) 0.119(4) Uiso 1 1 d .
H38A H -0.2220 -0.1172 0.5126 0.178 Uiso 1 1 calc R
H38B H -0.1855 0.0032 0.5582 0.178 Uiso 1 1 calc R
H38C H -0.1222 -0.0465 0.4903 0.178 Uiso 1 1 calc R
C37 C 0.1836(17) 0.8395(13) 0.2263(13) 0.172(6) Uiso 1 1 d .
C36 C 0.2835(13) 0.8048(11) 0.2403(11) 0.168(5) Uiso 1 1 d .
H36A H 0.3484 0.8402 0.3127 0.252 Uiso 1 1 calc R
H36B H 0.3214 0.8179 0.1953 0.252 Uiso 1 1 calc R
H36C H 0.2514 0.7316 0.2229 0.252 Uiso 1 1 calc R
N3 N 0.0879(16) 0.8542(12) 0.1987(12) 0.238(7) Uiso 1 1 d .
H9 H 0.473(18) 0.393(14) 0.397(14) 0.357 Uiso 1 1 d .

loop_
_atom_site_aniso_label
_atom_site_aniso_U_11
_atom_site_aniso_U_22
_atom_site_aniso_U_33
_atom_site_aniso_U_23
_atom_site_aniso_U_13
_atom_site_aniso_U_12
Gd1 0.02715(15) 0.0415(2) 0.03579(18) 0.01955(15) 0.01431(13) 0.01002(14)
Gd2 0.02715(15) 0.0452(2) 0.03589(19) 0.01889(16) 0.01052(14) 0.00948(14)
O1 0.031(2) 0.052(3) 0.046(2) 0.025(2) 0.0167(19) 0.0079(19)
O2 0.033(2) 0.059(3) 0.032(2) 0.024(2) 0.0137(18) 0.0122(19)
O3 0.0269(19) 0.042(2) 0.037(2) 0.019(2) 0.0113(17) 0.0092(18)
O4 0.037(2) 0.053(3) 0.047(3) 0.025(2) 0.009(2) 0.013(2)
O5 0.033(2) 0.059(3) 0.065(3) 0.032(3) 0.005(2) 0.013(2)
O6 0.045(2) 0.062(3) 0.055(3) 0.033(2) 0.032(2) 0.029(2)
O7 0.040(2) 0.062(3) 0.043(3) 0.025(2) 0.021(2) 0.014(2)
O8 0.030(2) 0.054(3) 0.042(2) 0.020(2) 0.0141(19) 0.019(2)
O9 0.051(3) 0.052(3) 0.069(3) 0.032(3) 0.033(2) 0.024(2)
N1 0.039(3) 0.048(3) 0.053(3) 0.025(3) 0.021(3) 0.014(3)
N2 0.042(3) 0.051(4) 0.039(3) 0.019(3) 0.014(2) 0.013(3)
C1 0.060(4) 0.050(5) 0.062(5) 0.020(4) 0.025(4) 0.017(4)
C2 0.064(5) 0.069(5) 0.071(5) 0.030(4) 0.034(4) 0.027(4)
C3 0.083(6) 0.079(6) 0.108(7) 0.035(6) 0.059(6) 0.040(5)
C4 0.092(7) 0.081(6) 0.079(6) 0.022(5) 0.051(6) 0.029(5)
C5 0.115(7) 0.058(5) 0.060(5) 0.013(4) 0.042(5) 0.017(5)
C6 0.058(4) 0.054(5) 0.060(5) 0.017(4) 0.031(4) 0.019(4)
C7 0.047(4) 0.066(5) 0.039(4) 0.020(4) 0.021(3) 0.021(3)
C8 0.035(3) 0.059(4) 0.047(4) 0.030(4) 0.020(3) 0.021(3)
C9 0.046(4) 0.072(5) 0.039(4) 0.027(4) 0.019(3) 0.024(4)
C10 0.051(4) 0.098(6) 0.057(5) 0.055(5) 0.027(4) 0.038(4)
C11 0.052(4) 0.061(5) 0.084(6) 0.054(5) 0.037(4) 0.030(4)
C12 0.043(3) 0.049(4) 0.042(4) 0.020(3) 0.015(3) 0.017(3)
C13 0.030(3) 0.055(4) 0.045(4) 0.030(3) 0.018(3) 0.021(3)
C14 0.049(4) 0.051(4) 0.061(5) 0.024(4) 0.024(4) 0.016(3)
C15 0.040(3) 0.053(4) 0.055(4) 0.024(4) 0.018(3) 0.011(3)
C16 0.034(3) 0.059(5) 0.052(4) 0.033(4) 0.019(3) 0.012(3)
C17 0.037(3) 0.069(5) 0.062(4) 0.032(4) 0.025(3) 0.018(3)
C18 0.050(4) 0.098(7) 0.081(6) 0.046(5) 0.040(4) 0.017(4)
C19 0.050(4) 0.067(6) 0.102(7) 0.036(5) 0.036(5) 0.001(4)
C20 0.054(4) 0.051(5) 0.077(5) 0.022(4) 0.028(4) 0.003(4)
C21 0.070(5) 0.084(6) 0.070(5) 0.034(5) 0.045(4) 0.040(5)
C22 0.035(3) 0.071(5) 0.041(4) 0.022(4) 0.017(3) 0.022(3)
C23 0.046(4) 0.077(5) 0.054(4) 0.030(4) 0.031(3) 0.025(4)
C24 0.039(3) 0.072(5) 0.045(4) 0.033(4) 0.021(3) 0.016(3)
C25 0.099(6) 0.089(6) 0.094(6) 0.052(5) 0.071(6) 0.027(5)
C26 0.124(8) 0.060(6) 0.123(8) 0.046(6) 0.084(7) 0.048(5)
C27 0.072(5) 0.047(4) 0.061(5) 0.031(4) 0.035(4) 0.029(4)
C28 0.066(5) 0.064(5) 0.078(5) 0.033(4) 0.046(4) 0.040(4)
C29 0.041(3) 0.066(5) 0.045(4) 0.030(4) 0.024(3) 0.028(3)
C30 0.041(4) 0.089(6) 0.062(5) 0.034(4) 0.028(4) 0.032(4)
C31 0.066(5) 0.075(6) 0.071(5) 0.035(5) 0.024(4) 0.036(4)
C32 0.051(4) 0.067(5) 0.036(4) 0.026(4) 0.020(3) 0.027(4)
C33 0.034(3) 0.076(5) 0.058(5) 0.033(4) 0.013(3) 0.020(4)
C34 0.036(3) 0.059(5) 0.045(4) 0.013(4) 0.013(3) 0.007(3)
C35 0.039(4) 0.087(7) 0.108(7) 0.042(6) 0.007(4) -0.008(4)

loop_
_atom_type_symbol
_atom_type_description
_atom_type_scat_dispersion_real
_atom_type_scat_dispersion_imag
_atom_type_scat_source
C C 0.0033 0.0016 'International Tables Vol C Tables 4.2.6.8 and 6.1.1.4'
H H 0.0000 0.0000 'International Tables Vol C Tables 4.2.6.8 and 6.1.1.4'
N N 0.0061 0.0033 'International Tables Vol C Tables 4.2.6.8 and 6.1.1.4'
O O 0.0106 0.0060 'International Tables Vol C Tables 4.2.6.8 and 6.1.1.4'
Gd Gd -0.1653 3.9035 'International Tables Vol C Tables 4.2.6.8 and 6.1.1.4'

loop_
_geom_angle_atom_site_label_1
_geom_angle_atom_site_label_2
_geom_angle_atom_site_label_3
_geom_angle
_geom_angle_site_symmetry_1
_geom_angle_site_symmetry_3
O9 Gd1 O7 78.28(14) . .
O9 Gd1 O3 135.49(14) . .
O7 Gd1 O3 137.99(14) . .
O9 Gd1 O6 150.94(14) . .
O7 Gd1 O6 72.72(14) . .
O3 Gd1 O6 71.52(13) . .
O9 Gd1 O3 82.99(14) . 2_666
O7 Gd1 O3 145.19(14) . 2_666
O3 Gd1 O3 74.18(16) . 2_666
O6 Gd1 O3 120.72(13) . 2_666
O9 Gd1 O2 97.40(15) . .
O7 Gd1 O2 82.26(13) . .
O3 Gd1 O2 70.86(13) . .
O6 Gd1 O2 80.61(14) . .
O3 Gd1 O2 129.46(12) 2_666 .
O9 Gd1 O1 90.58(15) . 2_666
O7 Gd1 O1 82.69(13) . 2_666
O3 Gd1 O1 114.48(13) . 2_666
O6 Gd1 O1 84.12(14) . 2_666
O3 Gd1 O1 68.34(12) 2_666 2_666
O2 Gd1 O1 161.15(12) . 2_666
O9 Gd1 O8 70.66(14) . .
O7 Gd1 O8 130.74(13) . .
O3 Gd1 O8 65.39(13) . .
O6 Gd1 O8 131.58(14) . .
O3 Gd1 O8 67.26(12) 2_666 .
O2 Gd1 O8 65.49(12) . .
O1 Gd1 O8 133.36(12) 2_666 .
O9 Gd1 Gd2 106.64(11) . .
O7 Gd1 Gd2 121.31(10) . .
O3 Gd1 Gd2 38.83(9) . .
O6 Gd1 Gd2 90.18(10) . .
O3 Gd1 Gd2 92.03(9) 2_666 .
O2 Gd1 Gd2 39.18(8) . .
O1 Gd1 Gd2 152.40(9) 2_666 .
O8 Gd1 Gd2 41.84(9) . .
O9 Gd1 Gd1 111.39(10) . 2_666
O7 Gd1 Gd1 168.78(10) . 2_666
O3 Gd1 Gd1 37.57(10) . 2_666
O6 Gd1 Gd1 97.31(9) . 2_666
O3 Gd1 Gd1 36.61(10) 2_666 2_666
O2 Gd1 Gd1 101.51(9) . 2_666
O1 Gd1 Gd1 91.32(9) 2_666 2_666
O8 Gd1 Gd1 59.79(9) . 2_666
Gd2 Gd1 Gd1 62.581(10) . 2_666
O9 Gd1 Gd2 94.93(11) . 2_666
O7 Gd1 Gd2 117.89(10) . 2_666
O3 Gd1 Gd2 87.81(10) . 2_666
O6 Gd1 Gd2 96.98(10) . 2_666
O3 Gd1 Gd2 35.04(9) 2_666 2_666
O2 Gd1 Gd2 158.25(9) . 2_666
O1 Gd1 Gd2 35.30(8) 2_666 2_666
O8 Gd1 Gd2 102.29(8) . 2_666
Gd2 Gd1 Gd2 119.726(8) . 2_666
Gd1 Gd1 Gd2 57.144(9) 2_666 2_666
O9 Gd1 H9 143(4) . .
O7 Gd1 H9 132(4) . .
O3 Gd1 H9 8(4) . .
O6 Gd1 H9 64(4) . .
O3 Gd1 H9 78(4) 2_666 .
O2 Gd1 H9 72(4) . .
O1 Gd1 H9 111(4) 2_666 .
O8 Gd1 H9 73(4) . .
Gd2 Gd1 H9 44(4) . .
Gd1 Gd1 H9 42(4) 2_666 .
Gd2 Gd1 H9 87(4) 2_666 .
O5 Gd2 O4 71.67(14) . .
O5 Gd2 O3 145.98(14) . .
O4 Gd2 O3 138.99(14) . .
O5 Gd2 O2 140.88(14) . .
O4 Gd2 O2 78.91(13) . .
O3 Gd2 O2 71.64(13) . .
O5 Gd2 O1 82.37(14) . .
O4 Gd2 O1 118.27(14) . .
O3 Gd2 O1 69.94(13) . .
O2 Gd2 O1 135.32(13) . .
O5 Gd2 O8 125.49(14) . .
O4 Gd2 O8 75.49(13) . .
O3 Gd2 O8 67.51(13) . .
O2 Gd2 O8 68.36(13) . .
O1 Gd2 O8 76.46(13) . .
O5 Gd2 N2 85.00(16) . .
O4 Gd2 N2 94.70(15) . .
O3 Gd2 N2 102.46(15) . .
O2 Gd2 N2 72.12(15) . .
O1 Gd2 N2 138.27(16) . .
O8 Gd2 N2 140.38(14) . .
O5 Gd2 N1 71.46(15) . .
O4 Gd2 N1 139.53(15) . .
O3 Gd2 N1 81.30(15) . .
O2 Gd2 N1 122.96(14) . .
O1 Gd2 N1 72.23(15) . .
O8 Gd2 N1 141.72(14) . .
N2 Gd2 N1 66.05(16) . .
O5 Gd2 Gd1 169.98(12) . .
O4 Gd2 Gd1 101.32(10) . .
O3 Gd2 Gd1 38.74(10) . .
O2 Gd2 Gd1 40.15(9) . .
O1 Gd2 Gd1 95.22(9) . .
O8 Gd2 Gd1 44.64(8) . .
N2 Gd2 Gd1 102.98(11) . .
N1 Gd2 Gd1 117.16(11) . .
O5 Gd2 Gd1 118.39(11) . 2_666
O4 Gd2 Gd1 129.99(10) . 2_666
O3 Gd2 Gd1 35.86(9) . 2_666
O2 Gd2 Gd1 100.18(9) . 2_666
O1 Gd2 Gd1 36.14(9) . 2_666
O8 Gd2 Gd1 58.82(9) . 2_666
N2 Gd2 Gd1 133.16(11) . 2_666
N1 Gd2 Gd1 82.91(11) . 2_666
Gd1 Gd2 Gd1 60.275(8) . 2_666
O5 Gd2 H9 142(4) . .
O4 Gd2 H9 145(4) . .
O3 Gd2 H9 8(4) . .
O2 Gd2 H9 73(4) . .
O1 Gd2 H9 72(4) . .
O8 Gd2 H9 75(4) . .
N2 Gd2 H9 96(4) . .
N1 Gd2 H9 75(4) . .
Gd1 Gd2 H9 44(4) . .
Gd1 Gd2 H9 41(4) 2_666 .
C16 O1 Gd2 122.2(4) . .
C16 O1 Gd1 124.5(3) . 2_666
Gd2 O1 Gd1 108.56(13) . 2_666
C13 O2 Gd2 123.1(3) . .
C13 O2 Gd1 134.4(4) . .
Gd2 O2 Gd1 100.67(13) . .
Gd1 O3 Gd2 102.44(15) . .
Gd1 O3 Gd1 105.82(16) . 2_666
Gd2 O3 Gd1 109.10(14) . 2_666
Gd1 O3 H9 115(10) . .
Gd2 O3 H9 115(10) . .
Gd1 O3 H9 108(10) 2_666 .
C32 O4 Gd2 136.2(4) . .
C34 O5 Gd2 136.9(4) . .
C22 O6 Gd1 135.0(4) . .
C24 O7 Gd1 135.4(4) . .
C29 O8 Gd2 133.4(4) . .
C29 O8 Gd1 131.0(4) . .
Gd2 O8 Gd1 93.52(13) . .
C27 O9 Gd1 138.1(4) . .
C14 N1 C1 115.5(6) . .
C14 N1 Gd2 124.0(4) . .
C1 N1 Gd2 117.5(4) . .
C7 N2 C6 118.7(5) . .
C7 N2 Gd2 122.5(4) . .
C6 N2 Gd2 117.2(4) . .
N1 C1 C2 111.6(6) . .
N1 C1 C6 108.9(5) . .
C2 C1 C6 109.8(6) . .
N1 C1 H1A 108.8 . .
C2 C1 H1A 108.8 . .
C6 C1 H1A 108.8 . .
C1 C2 C3 110.7(6) . .
C1 C2 H2A 109.5 . .
C3 C2 H2A 109.5 . .
C1 C2 H2B 109.5 . .
C3 C2 H2B 109.5 . .
H2A C2 H2B 108.1 . .
C4 C3 C2 110.3(7) . .
C4 C3 H3A 109.6 . .
C2 C3 H3A 109.6 . .
C4 C3 H3B 109.6 . .
C2 C3 H3B 109.6 . .
H3A C3 H3B 108.1 . .
C5 C4 C3 110.9(7) . .
C5 C4 H4A 109.5 . .
C3 C4 H4A 109.5 . .
C5 C4 H4B 109.5 . .
C3 C4 H4B 109.5 . .
H4A C4 H4B 108.0 . .
C4 C5 C6 113.5(7) . .
C4 C5 H5A 108.9 . .
C6 C5 H5A 108.9 . .
C4 C5 H5B 108.9 . .
C6 C5 H5B 108.9 . .
H5A C5 H5B 107.7 . .
N2 C6 C1 107.9(5) . .
N2 C6 C5 117.6(6) . .
C1 C6 C5 108.8(6) . .
N2 C6 H6A 107.3 . .
C1 C6 H6A 107.3 . .
C5 C6 H6A 107.3 . .
N2 C7 C8 127.9(6) . .
N2 C7 H7A 116.1 . .
C8 C7 H7A 116.1 . .
C9 C8 C13 118.5(6) . .
C9 C8 C7 117.1(6) . .
C13 C8 C7 124.3(5) . .
C10 C9 C8 123.7(7) . .
C10 C9 H9A 118.2 . .
C8 C9 H9A 118.2 . .
C9 C10 C11 118.9(6) . .
C9 C10 H10A 120.5 . .
C11 C10 H10A 120.5 . .
C12 C11 C10 119.7(6) . .
C12 C11 H11A 120.2 . .
C10 C11 H11A 120.2 . .
C11 C12 C13 121.6(6) . .
C11 C12 H12A 119.2 . .
C13 C12 H12A 119.2 . .
O2 C13 C12 120.8(6) . .
O2 C13 C8 121.6(5) . .
C12 C13 C8 117.6(5) . .
N1 C14 C15 127.2(7) . .
N1 C14 H14A 116.4 . .
C15 C14 H14A 116.4 . .
C20 C15 C16 119.9(6) . .
C20 C15 C14 115.1(7) . .
C16 C15 C14 124.9(6) . .
O1 C16 C17 120.1(6) . .
O1 C16 C15 122.2(5) . .
C17 C16 C15 117.7(6) . .
C18 C17 C16 121.2(7) . .
C18 C17 H17A 119.4 . .
C16 C17 H17A 119.4 . .
C19 C18 C17 120.8(7) . .
C19 C18 H18A 119.6 . .
C17 C18 H18A 119.6 . .
C18 C19 C20 119.5(7) . .
C18 C19 H19A 120.2 . .
C20 C19 H19A 120.2 . .
C19 C20 C15 120.7(7) . .
C19 C20 H20A 119.6 . .
C15 C20 H20A 119.6 . .
C22 C21 H21A 109.5 . .
C22 C21 H21B 109.5 . .
H21A C21 H21B 109.5 . .
C22 C21 H21C 109.5 . .
H21A C21 H21C 109.5 . .
H21B C21 H21C 109.5 . .
O6 C22 C23 124.7(7) . .
O6 C22 C21 116.5(6) . .
C23 C22 C21 118.8(6) . .
C22 C23 C24 125.7(6) . .
C22 C23 H23A 117.1 . .
C24 C23 H23A 117.1 . .
O7 C24 C23 124.6(6) . .
O7 C24 C25 115.5(7) . .
C23 C24 C25 119.9(6) . .
C24 C25 H25A 109.5 . .
C24 C25 H25B 109.5 . .
H25A C25 H25B 109.5 . .
C24 C25 H25C 109.5 . .
H25A C25 H25C 109.5 . .
H25B C25 H25C 109.5 . .
C27 C26 H26A 109.5 . .
C27 C26 H26B 109.5 . .
H26A C26 H26B 109.5 . .
C27 C26 H26C 109.5 . .
H26A C26 H26C 109.5 . .
H26B C26 H26C 109.5 . .
O9 C27 C28 124.9(6) . .
O9 C27 C26 116.7(7) . .
C28 C27 C26 118.4(7) . .
C29 C28 C27 127.0(6) . .
C29 C28 H28A 116.5 . .
C27 C28 H28A 116.5 . .
O8 C29 C28 124.1(6) . .
O8 C29 C30 117.3(6) . .
C28 C29 C30 118.6(6) . .
C29 C30 H30A 109.5 . .
C29 C30 H30B 109.5 . .
H30A C30 H30B 109.5 . .
C29 C30 H30C 109.5 . .
H30A C30 H30C 109.5 . .
H30B C30 H30C 109.5 . .
C32 C31 H31A 109.5 . .
C32 C31 H31B 109.5 . .
H31A C31 H31B 109.5 . .
C32 C31 H31C 109.5 . .
H31A C31 H31C 109.5 . .
H31B C31 H31C 109.5 . .
O4 C32 C33 124.6(6) . .
O4 C32 C31 115.0(6) . .
C33 C32 C31 120.4(6) . .
C34 C33 C32 124.4(6) . .
C34 C33 H33A 117.8 . .
C32 C33 H33A 117.8 . .
O5 C34 C33 125.1(6) . .
O5 C34 C35 114.6(7) . .
C33 C34 C35 120.3(6) . .
C34 C35 H35A 109.5 . .
C34 C35 H35B 109.5 . .
H35A C35 H35B 109.5 . .
C34 C35 H35C 109.5 . .
H35A C35 H35C 109.5 . .
H35B C35 H35C 109.5 . .
N4 C39 C38 175.8(11) . .
C39 C38 H38A 109.5 . .
C39 C38 H38B 109.5 . .
H38A C38 H38B 109.5 . .
C39 C38 H38C 109.5 . .
H38A C38 H38C 109.5 . .
H38B C38 H38C 109.5 . .
N3 C37 C36 168(2) . .
C37 C36 H36A 109.5 . .
C37 C36 H36B 109.5 . .
H36A C36 H36B 109.5 . .
C37 C36 H36C 109.5 . .
H36A C36 H36C 109.5 . .
H36B C36 H36C 109.5 . .

loop_
_geom_bond_atom_site_label_1
_geom_bond_atom_site_label_2
_geom_bond_distance
_geom_bond_site_symmetry_2
Gd1 O9 2.322(4) .
Gd1 O7 2.352(4) .
Gd1 O3 2.364(4) .
Gd1 O6 2.365(4) .
Gd1 O3 2.417(4) 2_666
Gd1 O2 2.421(4) .
Gd1 O1 2.425(4) 2_666
Gd1 O8 2.597(3) .
Gd1 Gd2 3.6894(4) .
Gd1 Gd1 3.8140(5) 2_666
Gd1 Gd2 3.8986(5) 2_666
Gd1 H9 2.56(18) .
Gd2 O5 2.329(4) .
Gd2 O4 2.348(4) .
Gd2 O3 2.369(4) .
Gd2 O2 2.372(4) .
Gd2 O1 2.376(4) .
Gd2 O8 2.466(4) .
Gd2 N2 2.531(5) .
Gd2 N1 2.547(5) .
Gd2 Gd1 3.8986(5) 2_666
Gd2 H9 2.56(19) .
O1 C16 1.334(7) .
O1 Gd1 2.425(4) 2_666
O2 C13 1.332(6) .
O3 Gd1 2.417(4) 2_666
O3 H9 0.39(18) .
O4 C32 1.265(7) .
O5 C34 1.269(7) .
O6 C22 1.267(6) .
O7 C24 1.269(7) .
O8 C29 1.272(7) .
O9 C27 1.258(7) .
N1 C14 1.280(7) .
N1 C1 1.472(8) .
N2 C7 1.292(7) .
N2 C6 1.490(8) .
C1 C2 1.512(9) .
C1 C6 1.541(9) .
C1 H1A 0.9800 .
C2 C3 1.555(9) .
C2 H2A 0.9700 .
C2 H2B 0.9700 .
C3 C4 1.526(11) .
C3 H3A 0.9700 .
C3 H3B 0.9700 .
C4 C5 1.523(11) .
C4 H4A 0.9700 .
C4 H4B 0.9700 .
C5 C6 1.545(9) .
C5 H5A 0.9700 .
C5 H5B 0.9700 .
C6 H6A 0.9800 .
C7 C8 1.439(9) .
C7 H7A 0.9300 .
C8 C9 1.391(8) .
C8 C13 1.428(8) .
C9 C10 1.349(9) .
C9 H9A 0.9300 .
C10 C11 1.400(9) .
C10 H10A 0.9300 .
C11 C12 1.392(8) .
C11 H11A 0.9300 .
C12 C13 1.405(8) .
C12 H12A 0.9300 .
C14 C15 1.446(9) .
C14 H14A 0.9300 .
C15 C20 1.413(8) .
C15 C16 1.413(9) .
C16 C17 1.401(8) .
C17 C18 1.395(9) .
C17 H17A 0.9300 .
C18 C19 1.374(10) .
C18 H18A 0.9300 .
C19 C20 1.380(10) .
C19 H19A 0.9300 .
C20 H20A 0.9300 .
C21 C22 1.516(9) .
C21 H21A 0.9600 .
C21 H21B 0.9600 .
C21 H21C 0.9600 .
C22 C23 1.383(9) .
C23 C24 1.384(9) .
C23 H23A 0.9300 .
C24 C25 1.520(9) .
C25 H25A 0.9600 .
C25 H25B 0.9600 .
C25 H25C 0.9600 .
C26 C27 1.488(10) .
C26 H26A 0.9600 .
C26 H26B 0.9600 .
C26 H26C 0.9600 .
C27 C28 1.416(9) .
C28 C29 1.379(9) .
C28 H28A 0.9300 .
C29 C30 1.505(8) .
C30 H30A 0.9600 .
C30 H30B 0.9600 .
C30 H30C 0.9600 .
C31 C32 1.516(9) .
C31 H31A 0.9600 .
C31 H31B 0.9600 .
C31 H31C 0.9600 .
C32 C33 1.384(9) .
C33 C34 1.360(9) .
C33 H33A 0.9300 .
C34 C35 1.521(9) .
C35 H35A 0.9600 .
C35 H35B 0.9600 .
C35 H35C 0.9600 .
C39 N4 1.199(12) .
C39 C38 1.395(12) .
C38 H38A 0.9600 .
C38 H38B 0.9600 .
C38 H38C 0.9600 .
C37 N3 1.149(19) .
C37 C36 1.359(17) .
C36 H36A 0.9600 .
C36 H36B 0.9600 .
C36 H36C 0.9600 .

loop_
_geom_torsion_atom_site_label_1
_geom_torsion_atom_site_label_2
_geom_torsion_atom_site_label_3
_geom_torsion_atom_site_label_4
_geom_torsion
_geom_torsion_site_symmetry_1
_geom_torsion_site_symmetry_4
O9 Gd1 Gd2 O5 -20.7(6) . .
O7 Gd1 Gd2 O5 -106.9(6) . .
O3 Gd1 Gd2 O5 123.9(6) . .
O6 Gd1 Gd2 O5 -176.7(6) . .
O3 Gd1 Gd2 O5 62.5(6) 2_666 .
O2 Gd1 Gd2 O5 -101.9(6) . .
O1 Gd1 Gd2 O5 105.7(7) 2_666 .
O8 Gd1 Gd2 O5 10.8(6) . .
Gd1 Gd1 Gd2 O5 85.1(6) 2_666 .
Gd2 Gd1 Gd2 O5 85.1(6) 2_666 .
O9 Gd1 Gd2 O4 23.94(15) . .
O7 Gd1 Gd2 O4 -62.25(16) . .
O3 Gd1 Gd2 O4 168.60(18) . .
O6 Gd1 Gd2 O4 -132.02(14) . .
O3 Gd1 Gd2 O4 107.23(14) 2_666 .
O2 Gd1 Gd2 O4 -57.21(18) . .
O1 Gd1 Gd2 O4 150.4(2) 2_666 .
O8 Gd1 Gd2 O4 55.51(17) . .
Gd1 Gd1 Gd2 O4 129.83(10) 2_666 .
Gd2 Gd1 Gd2 O4 129.83(10) 2_666 .
O9 Gd1 Gd2 O3 -144.66(19) . .
O7 Gd1 Gd2 O3 129.1(2) . .
O6 Gd1 Gd2 O3 59.38(18) . .
O3 Gd1 Gd2 O3 -61.4(2) 2_666 .
O2 Gd1 Gd2 O3 134.2(2) . .
O1 Gd1 Gd2 O3 -18.2(2) 2_666 .
O8 Gd1 Gd2 O3 -113.1(2) . .
Gd1 Gd1 Gd2 O3 -38.77(15) 2_666 .
Gd2 Gd1 Gd2 O3 -38.77(15) 2_666 .
O9 Gd1 Gd2 O2 81.15(18) . .
O7 Gd1 Gd2 O2 -5.04(19) . .
O3 Gd1 Gd2 O2 -134.2(2) . .
O6 Gd1 Gd2 O2 -74.81(18) . .
O3 Gd1 Gd2 O2 164.44(18) 2_666 .
O1 Gd1 Gd2 O2 -152.4(3) 2_666 .
O8 Gd1 Gd2 O2 112.7(2) . .
Gd1 Gd1 Gd2 O2 -172.96(15) 2_666 .
Gd2 Gd1 Gd2 O2 -172.96(15) 2_666 .
O9 Gd1 Gd2 O1 -96.29(15) . .
O7 Gd1 Gd2 O1 177.52(16) . .
O3 Gd1 Gd2 O1 48.37(18) . .
O6 Gd1 Gd2 O1 107.75(14) . .
O3 Gd1 Gd2 O1 -13.00(13) 2_666 .
O2 Gd1 Gd2 O1 -177.44(18) . .
O1 Gd1 Gd2 O1 30.2(3) 2_666 .
O8 Gd1 Gd2 O1 -64.72(16) . .
Gd1 Gd1 Gd2 O1 9.60(10) 2_666 .
Gd2 Gd1 Gd2 O1 9.60(10) 2_666 .
O9 Gd1 Gd2 O8 -31.57(17) . .
O7 Gd1 Gd2 O8 -117.76(18) . .
O3 Gd1 Gd2 O8 113.1(2) . .
O6 Gd1 Gd2 O8 172.47(16) . .
O3 Gd1 Gd2 O8 51.72(16) 2_666 .
O2 Gd1 Gd2 O8 -112.7(2) . .
O1 Gd1 Gd2 O8 94.9(2) 2_666 .
Gd1 Gd1 Gd2 O8 74.32(13) 2_666 .
Gd2 Gd1 Gd2 O8 74.32(13) 2_666 .
O9 Gd1 Gd2 N2 121.51(16) . .
O7 Gd1 Gd2 N2 35.32(17) . .
O3 Gd1 Gd2 N2 -93.82(19) . .
O6 Gd1 Gd2 N2 -34.44(15) . .
O3 Gd1 Gd2 N2 -155.19(16) 2_666 .
O2 Gd1 Gd2 N2 40.37(19) . .
O1 Gd1 Gd2 N2 -112.0(2) 2_666 .
O8 Gd1 Gd2 N2 153.09(18) . .
Gd1 Gd1 Gd2 N2 -132.59(12) 2_666 .
Gd2 Gd1 Gd2 N2 -132.59(12) 2_666 .
O9 Gd1 Gd2 N1 -168.97(16) . .
O7 Gd1 Gd2 N1 104.84(17) . .
O3 Gd1 Gd2 N1 -24.3(2) . .
O6 Gd1 Gd2 N1 35.07(16) . .
O3 Gd1 Gd2 N1 -85.68(16) 2_666 .
O2 Gd1 Gd2 N1 109.9(2) . .
O1 Gd1 Gd2 N1 -42.5(2) 2_666 .
O8 Gd1 Gd2 N1 -137.40(18) . .
Gd1 Gd1 Gd2 N1 -63.08(12) 2_666 .
Gd2 Gd1 Gd2 N1 -63.08(12) 2_666 .
O9 Gd1 Gd2 Gd1 -105.89(11) . 2_666
O7 Gd1 Gd2 Gd1 167.92(12) . 2_666
O3 Gd1 Gd2 Gd1 38.77(15) . 2_666
O6 Gd1 Gd2 Gd1 98.15(9) . 2_666
O3 Gd1 Gd2 Gd1 -22.60(10) 2_666 2_666
O2 Gd1 Gd2 Gd1 172.96(15) . 2_666
O1 Gd1 Gd2 Gd1 20.6(2) 2_666 2_666
O8 Gd1 Gd2 Gd1 -74.32(13) . 2_666
Gd2 Gd1 Gd2 Gd1 0.0 2_666 2_666
O5 Gd2 O1 C16 18.8(4) . .
O4 Gd2 O1 C16 83.2(5) . .
O3 Gd2 O1 C16 -141.1(5) . .
O2 Gd2 O1 C16 -173.3(4) . .
O8 Gd2 O1 C16 148.2(5) . .
N2 Gd2 O1 C16 -54.8(5) . .
N1 Gd2 O1 C16 -54.1(4) . .
Gd1 Gd2 O1 C16 -171.0(4) . .
Gd1 Gd2 O1 C16 -156.8(5) 2_666 .
O5 Gd2 O1 Gd1 175.57(19) . 2_666
O4 Gd2 O1 Gd1 -120.06(16) . 2_666
O3 Gd2 O1 Gd1 15.65(14) . 2_666
O2 Gd2 O1 Gd1 -16.6(3) . 2_666
O8 Gd2 O1 Gd1 -55.03(15) . 2_666
N2 Gd2 O1 Gd1 102.0(2) . 2_666
N1 Gd2 O1 Gd1 102.66(19) . 2_666
Gd1 Gd2 O1 Gd1 -14.22(15) . 2_666
O5 Gd2 O2 C13 -2.0(5) . .
O4 Gd2 O2 C13 -43.4(4) . .
O3 Gd2 O2 C13 165.5(5) . .
O1 Gd2 O2 C13 -162.7(4) . .
O8 Gd2 O2 C13 -122.1(4) . .
N2 Gd2 O2 C13 55.2(4) . .
N1 Gd2 O2 C13 99.4(4) . .
Gd1 Gd2 O2 C13 -166.3(5) . .
Gd1 Gd2 O2 C13 -172.5(4) 2_666 .
O5 Gd2 O2 Gd1 164.35(18) . .
O4 Gd2 O2 Gd1 122.86(16) . .
O3 Gd2 O2 Gd1 -28.21(14) . .
O1 Gd2 O2 Gd1 3.6(3) . .
O8 Gd2 O2 Gd1 44.21(13) . .
N2 Gd2 O2 Gd1 -138.46(18) . .
N1 Gd2 O2 Gd1 -94.32(19) . .
Gd1 Gd2 O2 Gd1 -6.21(13) 2_666 .
O9 Gd1 O2 C13 56.6(5) . .
O7 Gd1 O2 C13 -20.5(5) . .
O3 Gd1 O2 C13 -167.7(5) . .
O6 Gd1 O2 C13 -94.1(5) . .
O3 Gd1 O2 C13 143.6(5) 2_666 .
O1 Gd1 O2 C13 -57.8(7) 2_666 .
O8 Gd1 O2 C13 121.3(5) . .
Gd2 Gd1 O2 C13 163.9(6) . .
Gd1 Gd1 O2 C13 170.3(5) 2_666 .
Gd2 Gd1 O2 C13 -179.4(4) 2_666 .
O9 Gd1 O2 Gd2 -107.31(15) . .
O7 Gd1 O2 Gd2 175.66(16) . .
O3 Gd1 O2 Gd2 28.42(13) . .
O6 Gd1 O2 Gd2 102.00(16) . .
O3 Gd1 O2 Gd2 -20.3(2) 2_666 .
O1 Gd1 O2 Gd2 138.4(4) 2_666 .
O8 Gd1 O2 Gd2 -42.55(13) . .
Gd1 Gd1 O2 Gd2 6.37(14) 2_666 .
Gd2 Gd1 O2 Gd2 16.7(3) 2_666 .
O9 Gd1 O3 Gd2 52.2(3) . .
O7 Gd1 O3 Gd2 -81.9(2) . .
O6 Gd1 O3 Gd2 -114.86(17) . .
O3 Gd1 O3 Gd2 114.3(2) 2_666 .
O2 Gd1 O3 Gd2 -28.65(13) . .
O1 Gd1 O3 Gd2 170.85(12) 2_666 .
O8 Gd1 O3 Gd2 42.45(13) . .
Gd1 Gd1 O3 Gd2 114.3(2) 2_666 .
Gd2 Gd1 O3 Gd2 147.03(12) 2_666 .
O9 Gd1 O3 Gd1 -62.0(2) . 2_666
O7 Gd1 O3 Gd1 163.85(15) . 2_666
O6 Gd1 O3 Gd1 130.88(18) . 2_666
O3 Gd1 O3 Gd1 0.0 2_666 2_666
O2 Gd1 O3 Gd1 -142.90(17) . 2_666
O1 Gd1 O3 Gd1 56.59(18) 2_666 2_666
O8 Gd1 O3 Gd1 -71.81(15) . 2_666
Gd2 Gd1 O3 Gd1 -114.3(2) . 2_666
Gd2 Gd1 O3 Gd1 32.77(12) 2_666 2_666
O5 Gd2 O3 Gd1 -165.0(2) . .
O4 Gd2 O3 Gd1 -17.2(3) . .
O2 Gd2 O3 Gd1 29.15(14) . .
O1 Gd2 O3 Gd1 -127.58(19) . .
O8 Gd2 O3 Gd1 -44.39(13) . .
N2 Gd2 O3 Gd1 95.28(17) . .
N1 Gd2 O3 Gd1 158.25(17) . .
Gd1 Gd2 O3 Gd1 -111.8(2) 2_666 .
O5 Gd2 O3 Gd1 -53.2(3) . 2_666
O4 Gd2 O3 Gd1 94.7(2) . 2_666
O2 Gd2 O3 Gd1 141.0(2) . 2_666
O1 Gd2 O3 Gd1 -15.75(15) . 2_666
O8 Gd2 O3 Gd1 67.44(16) . 2_666
N2 Gd2 O3 Gd1 -152.89(17) . 2_666
N1 Gd2 O3 Gd1 -89.92(18) . 2_666
Gd1 Gd2 O3 Gd1 111.8(2) . 2_666
O5 Gd2 O4 C32 11.5(6) . .
O3 Gd2 O4 C32 -150.2(5) . .
O2 Gd2 O4 C32 165.4(6) . .
O1 Gd2 O4 C32 -58.8(6) . .
O8 Gd2 O4 C32 -124.3(6) . .
N2 Gd2 O4 C32 94.7(6) . .
N1 Gd2 O4 C32 36.7(7) . .
Gd1 Gd2 O4 C32 -161.1(6) . .
Gd1 Gd2 O4 C32 -100.6(6) 2_666 .
O4 Gd2 O5 C34 -10.3(6) . .
O3 Gd2 O5 C34 148.1(6) . .
O2 Gd2 O5 C34 -53.6(7) . .
O1 Gd2 O5 C34 112.9(6) . .
O8 Gd2 O5 C34 45.6(7) . .
N2 Gd2 O5 C34 -107.0(6) . .
N1 Gd2 O5 C34 -173.4(7) . .
Gd1 Gd2 O5 C34 36.2(11) . .
Gd1 Gd2 O5 C34 115.9(6) 2_666 .
O9 Gd1 O6 C22 -16.6(7) . .
O7 Gd1 O6 C22 -13.0(5) . .
O3 Gd1 O6 C22 144.6(6) . .
O3 Gd1 O6 C22 -157.6(5) 2_666 .
O2 Gd1 O6 C22 71.7(6) . .
O1 Gd1 O6 C22 -97.2(6) 2_666 .
O8 Gd1 O6 C22 116.6(5) . .
Gd2 Gd1 O6 C22 109.9(5) . .
Gd1 Gd1 O6 C22 172.2(5) 2_666 .
Gd2 Gd1 O6 C22 -130.1(5) 2_666 .
O9 Gd1 O7 C24 -168.8(6) . .
O3 Gd1 O7 C24 -19.7(6) . .
O6 Gd1 O7 C24 13.0(5) . .
O3 Gd1 O7 C24 132.4(5) 2_666 .
O2 Gd1 O7 C24 -69.5(5) . .
O1 Gd1 O7 C24 99.1(5) 2_666 .
O8 Gd1 O7 C24 -117.5(5) . .
Gd2 Gd1 O7 C24 -66.3(6) . .
Gd1 Gd1 O7 C24 41.0(9) 2_666 .
Gd2 Gd1 O7 C24 101.9(5) 2_666 .
O5 Gd2 O8 C29 -13.4(5) . .
O4 Gd2 O8 C29 40.9(5) . .
O3 Gd2 O8 C29 -157.1(5) . .
O2 Gd2 O8 C29 124.5(5) . .
O1 Gd2 O8 C29 -83.5(5) . .
N2 Gd2 O8 C29 120.5(5) . .
N1 Gd2 O8 C29 -119.2(5) . .
Gd1 Gd2 O8 C29 164.3(5) . .
Gd1 Gd2 O8 C29 -117.9(5) 2_666 .
O5 Gd2 O8 Gd1 -177.70(13) . .
O4 Gd2 O8 Gd1 -123.40(15) . .
O3 Gd2 O8 Gd1 38.54(12) . .
O2 Gd2 O8 Gd1 -39.78(12) . .
O1 Gd2 O8 Gd1 112.15(14) . .
N2 Gd2 O8 Gd1 -43.8(3) . .
N1 Gd2 O8 Gd1 76.4(2) . .
Gd1 Gd2 O8 Gd1 77.76(9) 2_666 .
O9 Gd1 O8 C29 -17.0(5) . .
O7 Gd1 O8 C29 -71.1(5) . .
O3 Gd1 O8 C29 155.7(5) . .
O6 Gd1 O8 C29 -175.0(4) . .
O3 Gd1 O8 C29 73.4(5) 2_666 .
O2 Gd1 O8 C29 -125.1(5) . .
O1 Gd1 O8 C29 54.5(5) 2_666 .
Gd2 Gd1 O8 C29 -164.9(5) . .
Gd1 Gd1 O8 C29 113.6(5) 2_666 .
Gd2 Gd1 O8 C29 73.9(5) 2_666 .
O9 Gd1 O8 Gd2 147.88(17) . .
O7 Gd1 O8 Gd2 93.80(19) . .
O3 Gd1 O8 Gd2 -39.37(13) . .
O6 Gd1 O8 Gd2 -10.1(2) . .
O3 Gd1 O8 Gd2 -121.72(16) 2_666 .
O2 Gd1 O8 Gd2 39.82(12) . .
O1 Gd1 O8 Gd2 -140.58(14) 2_666 .
Gd1 Gd1 O8 Gd2 -81.45(11) 2_666 .
Gd2 Gd1 O8 Gd2 -121.16(9) 2_666 .
O7 Gd1 O9 C27 164.1(7) . .
O3 Gd1 O9 C27 13.5(7) . .
O6 Gd1 O9 C27 167.7(6) . .
O3 Gd1 O9 C27 -45.4(7) 2_666 .
O2 Gd1 O9 C27 83.7(7) . .
O1 Gd1 O9 C27 -113.4(7) 2_666 .
O8 Gd1 O9 C27 22.9(6) . .
Gd2 Gd1 O9 C27 44.7(7) . .
Gd1 Gd1 O9 C27 -21.8(7) 2_666 .
Gd2 Gd1 O9 C27 -78.4(7) 2_666 .
O5 Gd2 N1 C14 -53.2(5) . .
O4 Gd2 N1 C14 -78.4(6) . .
O3 Gd2 N1 C14 106.2(5) . .
O2 Gd2 N1 C14 167.6(5) . .
O1 Gd2 N1 C14 34.6(5) . .
O8 Gd2 N1 C14 71.1(6) . .
N2 Gd2 N1 C14 -146.0(5) . .
Gd1 Gd2 N1 C14 121.3(5) . .
Gd1 Gd2 N1 C14 70.0(5) 2_666 .
O5 Gd2 N1 C1 106.2(4) . .
O4 Gd2 N1 C1 80.9(5) . .
O3 Gd2 N1 C1 -94.5(4) . .
O2 Gd2 N1 C1 -33.1(5) . .
O1 Gd2 N1 C1 -166.1(4) . .
O8 Gd2 N1 C1 -129.5(4) . .
N2 Gd2 N1 C1 13.4(4) . .
Gd1 Gd2 N1 C1 -79.4(4) . .
Gd1 Gd2 N1 C1 -130.6(4) 2_666 .
O5 Gd2 N2 C7 109.9(5) . .
O4 Gd2 N2 C7 38.8(5) . .
O3 Gd2 N2 C7 -103.7(5) . .
O2 Gd2 N2 C7 -38.0(5) . .
O1 Gd2 N2 C7 -177.5(4) . .
O8 Gd2 N2 C7 -34.1(6) . .
N1 Gd2 N2 C7 -178.2(5) . .
Gd1 Gd2 N2 C7 -64.0(5) . .
Gd1 Gd2 N2 C7 -125.2(4) 2_666 .
O5 Gd2 N2 C6 -55.0(4) . .
O4 Gd2 N2 C6 -126.1(4) . .
O3 Gd2 N2 C6 91.4(4) . .
O2 Gd2 N2 C6 157.1(4) . .
O1 Gd2 N2 C6 17.6(5) . .
O8 Gd2 N2 C6 161.0(4) . .
N1 Gd2 N2 C6 16.9(4) . .
Gd1 Gd2 N2 C6 131.1(4) . .
Gd1 Gd2 N2 C6 69.9(4) 2_666 .
C14 N1 C1 C2 -117.4(7) . .
Gd2 N1 C1 C2 81.5(6) . .
C14 N1 C1 C6 121.2(6) . .
Gd2 N1 C1 C6 -39.9(6) . .
N1 C1 C2 C3 178.0(6) . .
C6 C1 C2 C3 -61.1(8) . .
C1 C2 C3 C4 58.5(9) . .
C2 C3 C4 C5 -53.7(9) . .
C3 C4 C5 C6 53.8(9) . .
C7 N2 C6 C1 151.7(6) . .
Gd2 N2 C6 C1 -42.8(6) . .
C7 N2 C6 C5 28.2(9) . .
Gd2 N2 C6 C5 -166.3(5) . .
N1 C1 C6 N2 52.1(7) . .
C2 C1 C6 N2 -70.4(7) . .
N1 C1 C6 C5 -179.2(6) . .
C2 C1 C6 C5 58.3(8) . .
C4 C5 C6 N2 67.6(9) . .
C4 C5 C6 C1 -55.4(8) . .
C6 N2 C7 C8 179.1(6) . .
Gd2 N2 C7 C8 14.4(9) . .
N2 C7 C8 C9 -166.3(6) . .
N2 C7 C8 C13 18.3(10) . .
C13 C8 C9 C10 -2.6(9) . .
C7 C8 C9 C10 -178.4(6) . .
C8 C9 C10 C11 1.8(10) . .
C9 C10 C11 C12 0.1(9) . .
C10 C11 C12 C13 -1.2(9) . .
Gd2 O2 C13 C12 133.1(4) . .
Gd1 O2 C13 C12 -27.9(8) . .
Gd2 O2 C13 C8 -48.8(6) . .
Gd1 O2 C13 C8 150.2(4) . .
C11 C12 C13 O2 178.5(5) . .
C11 C12 C13 C8 0.4(8) . .
C9 C8 C13 O2 -176.6(5) . .
C7 C8 C13 O2 -1.2(8) . .
C9 C8 C13 C12 1.5(8) . .
C7 C8 C13 C12 176.8(5) . .
C1 N1 C14 C15 -171.3(6) . .
Gd2 N1 C14 C15 -11.6(9) . .
N1 C14 C15 C20 162.0(7) . .
N1 C14 C15 C16 -15.6(11) . .
Gd2 O1 C16 C17 -127.5(5) . .
Gd1 O1 C16 C17 79.5(7) 2_666 .
Gd2 O1 C16 C15 52.9(7) . .
Gd1 O1 C16 C15 -100.0(6) 2_666 .
C20 C15 C16 O1 177.0(6) . .
C14 C15 C16 O1 -5.5(10) . .
C20 C15 C16 C17 -2.6(9) . .
C14 C15 C16 C17 174.9(6) . .
O1 C16 C17 C18 -179.1(6) . .
C15 C16 C17 C18 0.5(10) . .
C16 C17 C18 C19 0.6(11) . .
C17 C18 C19 C20 0.5(12) . .
C18 C19 C20 C15 -2.7(12) . .
C16 C15 C20 C19 3.8(11) . .
C14 C15 C20 C19 -174.0(7) . .
Gd1 O6 C22 C23 9.0(10) . .
Gd1 O6 C22 C21 -170.5(4) . .
O6 C22 C23 C24 3.3(11) . .
C21 C22 C23 C24 -177.2(6) . .
Gd1 O7 C24 C23 -9.0(10) . .
Gd1 O7 C24 C25 172.7(4) . .
C22 C23 C24 O7 -3.3(11) . .
C22 C23 C24 C25 174.8(6) . .
Gd1 O9 C27 C28 -20.1(11) . .
Gd1 O9 C27 C26 162.2(5) . .
O9 C27 C28 C29 -1.9(12) . .
C26 C27 C28 C29 175.7(7) . .
Gd2 O8 C29 C28 -149.5(5) . .
Gd1 O8 C29 C28 9.6(9) . .
Gd2 O8 C29 C30 30.4(8) . .
Gd1 O8 C29 C30 -170.6(4) . .
C27 C28 C29 O8 5.2(11) . .
C27 C28 C29 C30 -174.7(7) . .
Gd2 O4 C32 C33 -10.2(10) . .
Gd2 O4 C32 C31 167.9(4) . .
O4 C32 C33 C34 0.9(11) . .
C31 C32 C33 C34 -177.2(7) . .
Gd2 O5 C34 C33 7.8(11) . .
Gd2 O5 C34 C35 -170.9(5) . .
C32 C33 C34 O5 0.4(12) . .
C32 C33 C34 C35 179.0(7) . .
